data_4021906
loop_
_publ_author_name
'William H. Moser'
'Laura A. Feltes'
'Liangdong Sun'
'Matthew W. Giese'
'Ryan W. Farrell'

_publ_section_title
;
 Stereoselective [4 + 1] Annulation Reactions with Silyl Vinylketenes
 Derived from Fischer Carbene Complexes
;
_journal_name_full 'Journal of Organic Chemistry'
_journal_page_first 6542
_journal_page_last 6546
_journal_paper_doi 10.1021/jo060994x
_journal_volume 71
_journal_year 2006
_chemical_formula_moiety 'C37 H42 Cr O6 Si'
_chemical_formula_sum 'C37 H42 Cr O6 Si'
_chemical_formula_weight 662.80
_chemical_name_systematic
; 
 ? 
;
_space_group_IT_number 61
_symmetry_cell_setting orthorhombic
_symmetry_space_group_name_Hall '-P 2ac 2ab'
_symmetry_space_group_name_H-M 'P b c a'
_atom_sites_solution_hydrogens mixed
_atom_sites_solution_primary direct
_atom_sites_solution_secondary difmap
_audit_creation_method SHELXL-97
_cell_angle_alpha 90.00
_cell_angle_beta 90.00
_cell_angle_gamma 90.00
_cell_formula_units_Z 8
_cell_length_a 17.5783(16)
_cell_length_b 18.3011(18)
_cell_length_c 21.379(2)
_cell_measurement_reflns_used 7934
_cell_measurement_temperature 83(3)
_cell_measurement_theta_max 36.37
_cell_measurement_theta_min 2.23
_cell_volume 6877.5(12)
_computing_cell_refinement 'SAINT (Bruker, current version)'
_computing_data_collection 'SMART (Bruker, current version)'
_computing_data_reduction 'SAINT (Bruker, current version)'
_computing_molecular_graphics 'SHELXTL (Bruker), XTEL (Local Library)'
_computing_publication_material 'SHELXTL (Bruker)'
_computing_structure_refinement 'SHELXL-97 (Sheldrick, 1997)'
_computing_structure_solution 'SHELXS-97 (Sheldrick, 1990)'
_diffrn_ambient_temperature 83(3)
_diffrn_detector 'CCD area detector'
_diffrn_detector_area_resol_mean 44.52
_diffrn_detector_type 'Bruker SMART 6000'
_diffrn_measured_fraction_theta_full 0.997
_diffrn_measured_fraction_theta_max 0.997
_diffrn_measurement_details '0.30 degree frames measured for 60 seconds each'
_diffrn_measurement_device 'three-circle goniometer with fixed chi'
_diffrn_measurement_device_type 'Bruker Platform goniometer'
_diffrn_measurement_method \w-scans
_diffrn_radiation_monochromator graphite
_diffrn_radiation_source 'fine-focus sealed tube'
_diffrn_radiation_type MoK\a
_diffrn_radiation_wavelength 0.71073
_diffrn_reflns_av_R_equivalents 0.0867
_diffrn_reflns_av_sigmaI/netI 0.0757
_diffrn_reflns_limit_h_max 20
_diffrn_reflns_limit_h_min -22
_diffrn_reflns_limit_k_max 12
_diffrn_reflns_limit_k_min -23
_diffrn_reflns_limit_l_max 27
_diffrn_reflns_limit_l_min -27
_diffrn_reflns_number 39962
_diffrn_reflns_theta_full 27.53
_diffrn_reflns_theta_max 27.53
_diffrn_reflns_theta_min 1.91
_exptl_absorpt_coefficient_mu 0.411
_exptl_absorpt_correction_T_max 0.9678
_exptl_absorpt_correction_T_min 0.9222
_exptl_absorpt_correction_type multi-scan
_exptl_absorpt_process_details 'SADABS, R. Blessing (1995)'
_exptl_crystal_colour yellow
_exptl_crystal_density_diffrn 1.280
_exptl_crystal_density_method 'not measured'
_exptl_crystal_description 'hexagonal plate'
_exptl_crystal_F_000 2800
_exptl_crystal_size_max 0.20
_exptl_crystal_size_mid 0.10
_exptl_crystal_size_min 0.08
_refine_diff_density_max 0.457
_refine_diff_density_min -0.440
_refine_diff_density_rms 0.073
_refine_ls_extinction_coef 0.0013(2)
_refine_ls_extinction_expression Fc^*^=kFc[1+0.001xFc^2^\l^3^/sin(2\q)]^-1/4^
_refine_ls_extinction_method SHELXL
_refine_ls_goodness_of_fit_ref 1.025
_refine_ls_hydrogen_treatment mixed
_refine_ls_matrix_type full
_refine_ls_number_parameters 472
_refine_ls_number_reflns 7899
_refine_ls_number_restraints 0
_refine_ls_restrained_S_all 1.025
_refine_ls_R_factor_all 0.0594
_refine_ls_R_factor_gt 0.0448
_refine_ls_shift/su_max 0.001
_refine_ls_shift/su_mean 0.000
_refine_ls_structure_factor_coef Fsqd
_refine_ls_weighting_details 'calc w=1/[\s^2^(Fo^2^)+(0.0328P)^2^+5.3314P] where P=(Fo^2^+2Fc^2^)/3'
_refine_ls_weighting_scheme calc
_refine_ls_wR_factor_gt 0.1090
_refine_ls_wR_factor_ref 0.1189
_reflns_number_gt 6288
_reflns_number_total 7899
_reflns_threshold_expression >2sigma(I)
_cod_data_source_file jo060994xsi20060512_052032.cif
_cod_depositor_comments
;
The following automatic conversions were performed:

'_exptl_absorpt_correction_type' tag value 'multi-scans' was replaced
with 'multi-scan' value.

Automatic conversion script
Id: cif_fix_values 1646 2011-03-28 12:23:43Z adriana 
;
_cod_database_code 4021906

loop_
_symmetry_equiv_pos_as_xyz
'x, y, z'
'-x+1/2, -y, z+1/2'
'x+1/2, -y+1/2, -z'
'-x, y+1/2, -z+1/2'
'-x, -y, -z'
'x-1/2, y, -z-1/2'
'-x-1/2, y-1/2, z'
'x, -y-1/2, z-1/2'

loop_
_atom_site_label
_atom_site_type_symbol
_atom_site_fract_x
_atom_site_fract_y
_atom_site_fract_z
_atom_site_U_iso_or_equiv
_atom_site_adp_type
_atom_site_occupancy
_atom_site_symmetry_multiplicity
_atom_site_calc_flag
_atom_site_refinement_flags
Cr1 Cr 0.336394(17) 0.431546(16) 0.452854(15) 0.01622(10) Uani 1 1 d .
Si1 Si 0.45152(3) 0.18257(3) 0.58923(2) 0.01353(12) Uani 1 1 d .
O1 O 0.38306(7) 0.26402(7) 0.35474(6) 0.0163(3) Uani 1 1 d .
O2 O 0.68275(8) 0.45206(7) 0.33887(7) 0.0199(3) Uani 1 1 d .
O3 O 0.55721(8) 0.12426(7) 0.47783(6) 0.0187(3) Uani 1 1 d .
O4 O 0.25681(16) 0.57259(13) 0.42814(13) 0.0799(10) Uani 1 1 d .
O5 O 0.47296(9) 0.51385(9) 0.40750(8) 0.0303(4) Uani 1 1 d .
O6 O 0.30295(10) 0.40055(10) 0.31758(7) 0.0347(4) Uani 1 1 d .
C1 C 0.44457(10) 0.25187(9) 0.39637(8) 0.0130(3) Uani 1 1 d .
C2 C 0.42150(10) 0.25841(9) 0.46569(8) 0.0123(3) Uani 1 1 d .
C3 C 0.45547(10) 0.20800(9) 0.50253(8) 0.0124(3) Uani 1 1 d .
C4 C 0.50453(10) 0.16225(9) 0.46083(8) 0.0139(4) Uani 1 1 d .
C5 C 0.47800(11) 0.17267(9) 0.39371(8) 0.0141(4) Uani 1 1 d .
H5 H 0.4333 0.1394 0.3883 0.016(5) Uiso 1 1 calc R
C6 C 0.32291(11) 0.21150(11) 0.35545(9) 0.0193(4) Uani 1 1 d .
H6A H 0.2757 0.2345 0.3410 0.017(5) Uiso 1 1 calc R
H6B H 0.3159 0.1932 0.3981 0.013(5) Uiso 1 1 calc R
H6C H 0.3359 0.1708 0.3277 0.025(6) Uiso 1 1 calc R
C7 C 0.50495(10) 0.30912(9) 0.38094(8) 0.0133(3) Uani 1 1 d .
C8 C 0.56303(11) 0.32548(10) 0.42319(9) 0.0150(4) Uani 1 1 d .
H8 H 0.5628 0.3030 0.4632 0.022(6) Uiso 1 1 calc R
C9 C 0.62084(11) 0.37354(10) 0.40826(9) 0.0160(4) Uani 1 1 d .
H9 H 0.6595 0.3842 0.4380 0.022(6) Uiso 1 1 calc R
C10 C 0.62227(11) 0.40633(10) 0.34938(9) 0.0158(4) Uani 1 1 d .
C11 C 0.56440(11) 0.39204(11) 0.30687(9) 0.0189(4) Uani 1 1 d .
H11 H 0.5644 0.4152 0.2671 0.033(7) Uiso 1 1 calc R
C12 C 0.50641(11) 0.34361(10) 0.32268(9) 0.0173(4) Uani 1 1 d .
H12 H 0.4671 0.3339 0.2933 0.024(6) Uiso 1 1 calc R
C13 C 0.68482(13) 0.49026(12) 0.28081(10) 0.0273(5) Uani 1 1 d .
H13A H 0.7309 0.5203 0.2789 0.034(7) Uiso 1 1 calc R
H13B H 0.6399 0.5217 0.2773 0.025(6) Uiso 1 1 calc R
H13C H 0.6851 0.4550 0.2463 0.035(7) Uiso 1 1 calc R
C14 C 0.37386(10) 0.32023(9) 0.48863(8) 0.0131(3) Uani 1 1 d .
C15 C 0.40872(11) 0.37693(10) 0.52340(9) 0.0152(4) Uani 1 1 d .
H15 H 0.4613(13) 0.3787(11) 0.5283(10) 0.014(5) Uiso 1 1 d .
C16 C 0.36508(12) 0.43093(10) 0.55404(9) 0.0181(4) Uani 1 1 d .
H16 H 0.3899(13) 0.4676(13) 0.5802(11) 0.018(6) Uiso 1 1 d .
C17 C 0.28570(12) 0.43012(10) 0.54795(9) 0.0184(4) Uani 1 1 d .
H17 H 0.2555(14) 0.4644(13) 0.5684(11) 0.018(6) Uiso 1 1 d .
C18 C 0.24935(11) 0.37606(10) 0.51163(9) 0.0170(4) Uani 1 1 d .
H18 H 0.1948(15) 0.3746(13) 0.5054(12) 0.027(6) Uiso 1 1 d .
C19 C 0.29356(11) 0.32301(10) 0.48084(9) 0.0151(4) Uani 1 1 d .
H19 H 0.2685(13) 0.2889(13) 0.4551(11) 0.017(5) Uiso 1 1 d .
C20 C 0.54522(11) 0.20483(11) 0.62939(9) 0.0207(4) Uani 1 1 d .
H20 H 0.5326 0.2167 0.6739 0.023(6) Uiso 1 1 calc R
C21 C 0.58402(15) 0.27290(14) 0.60211(12) 0.0363(6) Uani 1 1 d .
H21A H 0.6279 0.2860 0.6281 0.041(8) Uiso 1 1 calc R
H21B H 0.5478 0.3136 0.6015 0.047(9) Uiso 1 1 calc R
H21C H 0.6011 0.2625 0.5594 0.049(9) Uiso 1 1 calc R
C22 C 0.60294(13) 0.14194(14) 0.63135(11) 0.0298(5) Uani 1 1 d .
H22A H 0.6477 0.1571 0.6554 0.038(7) Uiso 1 1 calc R
H22B H 0.6183 0.1294 0.5886 0.041(8) Uiso 1 1 calc R
H22C H 0.5796 0.0992 0.6513 0.038(7) Uiso 1 1 calc R
C23 C 0.43532(12) 0.08028(10) 0.58960(10) 0.0208(4) Uani 1 1 d .
H23 H 0.4854 0.0572 0.5794 0.019(6) Uiso 1 1 calc R
C24 C 0.37861(13) 0.05301(11) 0.54018(11) 0.0268(5) Uani 1 1 d .
H24A H 0.3759 -0.0004 0.5417 0.032(7) Uiso 1 1 calc R
H24B H 0.3956 0.0684 0.4986 0.029(7) Uiso 1 1 calc R
H24C H 0.3282 0.0736 0.5487 0.035(8) Uiso 1 1 calc R
C25 C 0.41218(14) 0.05157(12) 0.65450(11) 0.0301(5) Uani 1 1 d .
H25A H 0.4102 -0.0019 0.6536 0.047(8) Uiso 1 1 calc R
H25B H 0.3619 0.0709 0.6656 0.037(7) Uiso 1 1 calc R
H25C H 0.4496 0.0675 0.6856 0.042(8) Uiso 1 1 calc R
C26 C 0.37139(11) 0.23592(10) 0.62696(9) 0.0176(4) Uani 1 1 d .
H26 H 0.3766 0.2875 0.6122 0.026(6) Uiso 1 1 calc R
C27 C 0.29254(11) 0.20957(11) 0.60538(10) 0.0205(4) Uani 1 1 d .
H27A H 0.2538 0.2448 0.6186 0.028(6) Uiso 1 1 calc R
H27B H 0.2816 0.1618 0.6241 0.027(6) Uiso 1 1 calc R
H27C H 0.2920 0.2052 0.5597 0.031(7) Uiso 1 1 calc R
C28 C 0.37301(12) 0.23862(12) 0.69881(9) 0.0243(4) Uani 1 1 d .
H28A H 0.3314 0.2696 0.7139 0.036(7) Uiso 1 1 calc R
H28B H 0.4217 0.2589 0.7128 0.031(7) Uiso 1 1 calc R
H28C H 0.3670 0.1891 0.7156 0.035(7) Uiso 1 1 calc R
C29 C 0.53195(12) 0.15423(10) 0.34130(9) 0.0185(4) Uani 1 1 d .
C30 C 0.60985(13) 0.16765(11) 0.34477(10) 0.0248(4) Uani 1 1 d .
H30 H 0.6306 0.1899 0.3811 0.032(7) Uiso 1 1 calc R
C31 C 0.65764(14) 0.14877(12) 0.29539(12) 0.0313(5) Uani 1 1 d .
H31 H 0.7107 0.1581 0.2982 0.042(8) Uiso 1 1 calc R
C32 C 0.62787(15) 0.11625(13) 0.24193(11) 0.0339(6) Uani 1 1 d .
H32 H 0.6605 0.1034 0.2083 0.041(8) Uiso 1 1 calc R
C33 C 0.55099(16) 0.10271(14) 0.23790(10) 0.0345(6) Uani 1 1 d .
H33 H 0.5305 0.0806 0.2014 0.048(8) Uiso 1 1 calc R
C34 C 0.50331(13) 0.12151(12) 0.28748(10) 0.0253(4) Uani 1 1 d .
H34 H 0.4503 0.1118 0.2845 0.025(6) Uiso 1 1 calc R
C35 C 0.28606(16) 0.51753(14) 0.43894(13) 0.0410(7) Uani 1 1 d .
C36 C 0.42141(12) 0.48086(11) 0.42536(10) 0.0220(4) Uani 1 1 d .
C37 C 0.31635(12) 0.41005(12) 0.36965(10) 0.0239(4) Uani 1 1 d .

loop_
_atom_site_aniso_label
_atom_site_aniso_U_11
_atom_site_aniso_U_22
_atom_site_aniso_U_33
_atom_site_aniso_U_23
_atom_site_aniso_U_13
_atom_site_aniso_U_12
Cr1 0.01397(17) 0.01455(16) 0.02013(17) 0.00499(11) 0.00249(12) 0.00398(11)
Si1 0.0118(2) 0.0145(2) 0.0142(2) 0.00213(18) -0.00046(19) 0.00042(18)
O1 0.0120(6) 0.0204(6) 0.0164(6) 0.0028(5) -0.0039(5) -0.0033(5)
O2 0.0160(7) 0.0203(7) 0.0235(7) 0.0006(5) 0.0037(6) -0.0068(5)
O3 0.0154(7) 0.0176(7) 0.0232(7) -0.0007(5) -0.0003(6) 0.0044(5)
O4 0.0925(19) 0.0606(14) 0.0865(17) 0.0510(13) 0.0551(16) 0.0599(14)
O5 0.0291(9) 0.0293(8) 0.0324(8) 0.0056(7) 0.0015(7) -0.0108(7)
O6 0.0375(10) 0.0423(10) 0.0244(8) 0.0088(7) -0.0100(7) 0.0015(8)
C1 0.0119(8) 0.0133(8) 0.0138(8) -0.0004(6) -0.0017(7) -0.0001(6)
C2 0.0094(8) 0.0128(8) 0.0147(8) -0.0018(6) 0.0007(7) -0.0029(6)
C3 0.0093(8) 0.0115(8) 0.0164(8) -0.0017(6) 0.0007(7) -0.0020(6)
C4 0.0125(9) 0.0106(8) 0.0185(9) -0.0005(6) -0.0002(7) -0.0032(7)
C5 0.0133(9) 0.0126(8) 0.0165(8) -0.0014(6) 0.0002(7) -0.0009(7)
C6 0.0148(9) 0.0229(9) 0.0202(9) -0.0012(7) -0.0020(8) -0.0063(7)
C7 0.0114(8) 0.0130(8) 0.0153(8) -0.0014(6) 0.0021(7) 0.0011(6)
C8 0.0140(9) 0.0153(8) 0.0156(8) 0.0006(6) -0.0014(7) 0.0015(7)
C9 0.0123(9) 0.0168(8) 0.0190(9) -0.0018(7) -0.0008(7) 0.0008(7)
C10 0.0123(9) 0.0131(8) 0.0221(9) -0.0030(7) 0.0036(7) 0.0000(7)
C11 0.0192(10) 0.0206(9) 0.0169(9) 0.0025(7) 0.0017(8) -0.0021(7)
C12 0.0161(9) 0.0218(9) 0.0139(8) -0.0004(7) -0.0010(7) -0.0023(7)
C13 0.0263(11) 0.0282(11) 0.0274(11) 0.0058(9) 0.0071(9) -0.0109(9)
C14 0.0127(9) 0.0130(8) 0.0136(8) 0.0022(6) 0.0010(7) 0.0017(7)
C15 0.0122(9) 0.0147(8) 0.0186(9) 0.0012(7) -0.0006(7) 0.0016(7)
C16 0.0182(10) 0.0151(9) 0.0211(9) -0.0006(7) -0.0003(8) 0.0021(7)
C17 0.0173(9) 0.0174(9) 0.0205(9) 0.0020(7) 0.0031(8) 0.0061(7)
C18 0.0123(9) 0.0210(9) 0.0178(9) 0.0048(7) 0.0011(7) 0.0025(7)
C19 0.0128(9) 0.0167(9) 0.0159(8) 0.0033(7) 0.0005(7) 0.0001(7)
C20 0.0156(10) 0.0292(10) 0.0175(9) 0.0020(8) -0.0029(8) 0.0005(8)
C21 0.0303(13) 0.0396(13) 0.0390(13) 0.0106(11) -0.0187(11) -0.0154(11)
C22 0.0181(11) 0.0449(13) 0.0265(11) 0.0003(10) -0.0022(9) 0.0102(9)
C23 0.0187(10) 0.0169(9) 0.0266(10) 0.0040(7) 0.0025(8) 0.0028(7)
C24 0.0231(11) 0.0160(9) 0.0413(12) -0.0003(8) 0.0007(10) -0.0024(8)
C25 0.0302(12) 0.0245(11) 0.0358(12) 0.0149(9) 0.0092(10) 0.0039(9)
C26 0.0181(10) 0.0177(9) 0.0171(9) 0.0006(7) 0.0025(7) 0.0012(7)
C27 0.0156(9) 0.0233(10) 0.0226(9) 0.0036(8) 0.0019(8) 0.0027(8)
C28 0.0212(10) 0.0343(11) 0.0173(9) 0.0006(8) 0.0021(8) 0.0039(9)
C29 0.0229(10) 0.0142(8) 0.0185(9) -0.0016(7) 0.0043(8) 0.0023(7)
C30 0.0245(11) 0.0200(10) 0.0300(11) -0.0062(8) 0.0078(9) -0.0023(8)
C31 0.0300(12) 0.0257(11) 0.0381(12) -0.0033(9) 0.0164(10) 0.0000(9)
C32 0.0433(15) 0.0329(12) 0.0254(11) 0.0005(9) 0.0158(11) 0.0132(10)
C33 0.0468(15) 0.0382(13) 0.0185(10) -0.0072(9) 0.0001(10) 0.0133(11)
C34 0.0284(12) 0.0276(10) 0.0201(9) -0.0046(8) -0.0014(9) 0.0064(9)
C35 0.0423(15) 0.0369(13) 0.0437(14) 0.0217(11) 0.0234(12) 0.0225(11)
C36 0.0254(11) 0.0182(9) 0.0225(10) 0.0025(7) 0.0002(9) 0.0001(8)
C37 0.0171(10) 0.0252(10) 0.0296(11) 0.0095(8) -0.0035(9) 0.0005(8)

loop_
_atom_type_symbol
_atom_type_description
_atom_type_scat_dispersion_real
_atom_type_scat_dispersion_imag
_atom_type_scat_source
C C 0.0033 0.0016 'International Tables Vol C Tables 4.2.6.8 and 6.1.1.4'
H H 0.0000 0.0000 'International Tables Vol C Tables 4.2.6.8 and 6.1.1.4'
O O 0.0106 0.0060 'International Tables Vol C Tables 4.2.6.8 and 6.1.1.4'
Si Si 0.0817 0.0704 'International Tables Vol C Tables 4.2.6.8 and 6.1.1.4'
Cr Cr 0.3209 0.6236 'International Tables Vol C Tables 4.2.6.8 and 6.1.1.4'

loop_
_geom_angle_atom_site_label_1
_geom_angle_atom_site_label_2
_geom_angle_atom_site_label_3
_geom_angle
C35 Cr1 C36 85.36(11)
C35 Cr1 C37 86.25(11)
C36 Cr1 C37 87.25(9)
C35 Cr1 C19 130.79(10)
C36 Cr1 C19 143.54(8)
C37 Cr1 C19 90.24(8)
C35 Cr1 C15 141.05(11)
C36 Cr1 C15 88.43(8)
C37 Cr1 C15 131.85(8)
C19 Cr1 C15 66.70(7)
C35 Cr1 C17 87.99(9)
C36 Cr1 C17 128.58(9)
C37 Cr1 C17 143.06(9)
C19 Cr1 C17 66.69(7)
C15 Cr1 C17 66.48(7)
C35 Cr1 C16 105.81(11)
C36 Cr1 C16 97.41(8)
C37 Cr1 C16 167.33(8)
C19 Cr1 C16 78.98(7)
C15 Cr1 C16 37.16(7)
C17 Cr1 C16 36.79(7)
C35 Cr1 C18 98.73(9)
C36 Cr1 C18 164.07(8)
C37 Cr1 C18 108.30(8)
C19 Cr1 C18 37.02(7)
C15 Cr1 C18 78.69(7)
C17 Cr1 C18 37.01(7)
C16 Cr1 C18 66.66(7)
C35 Cr1 C14 164.90(9)
C36 Cr1 C14 108.14(8)
C37 Cr1 C14 100.81(8)
C19 Cr1 C14 36.98(7)
C15 Cr1 C14 36.78(7)
C17 Cr1 C14 78.33(7)
C16 Cr1 C14 66.55(7)
C18 Cr1 C14 66.44(7)
C23 Si1 C26 113.33(9)
C23 Si1 C20 109.89(9)
C26 Si1 C20 109.96(9)
C23 Si1 C3 104.48(8)
C26 Si1 C3 108.32(8)
C20 Si1 C3 110.73(8)
C1 O1 C6 116.88(14)
C10 O2 C13 117.52(16)
O1 C1 C7 106.66(14)
O1 C1 C2 113.00(15)
C7 C1 C2 109.71(14)
O1 C1 C5 114.13(14)
C7 C1 C5 111.50(15)
C2 C1 C5 101.87(14)
C3 C2 C14 125.06(16)
C3 C2 C1 113.02(15)
C14 C2 C1 121.54(15)
C2 C3 C4 106.81(15)
C2 C3 Si1 135.62(14)
C4 C3 Si1 117.52(12)
O3 C4 C3 125.58(17)
O3 C4 C5 126.04(17)
C3 C4 C5 108.37(15)
C29 C5 C4 118.73(16)
C29 C5 C1 118.10(15)
C4 C5 C1 101.36(14)
C8 C7 C12 117.83(17)
C8 C7 C1 121.05(16)
C12 C7 C1 121.02(16)
C9 C8 C7 121.69(17)
C8 C9 C10 119.72(17)
O2 C10 C11 125.12(17)
O2 C10 C9 115.12(17)
C11 C10 C9 119.76(17)
C10 C11 C12 119.81(18)
C11 C12 C7 121.18(18)
C15 C14 C19 117.70(16)
C15 C14 C2 119.06(16)
C19 C14 C2 123.11(16)
C15 C14 Cr1 69.23(10)
C19 C14 Cr1 68.97(10)
C2 C14 Cr1 137.07(12)
C16 C15 C14 121.41(18)
C16 C15 Cr1 71.80(11)
C14 C15 Cr1 74.00(11)
C17 C16 C15 119.36(18)
C17 C16 Cr1 71.55(11)
C15 C16 Cr1 71.04(11)
C16 C17 C18 120.63(18)
C16 C17 Cr1 71.66(11)
C18 C17 Cr1 71.70(11)
C19 C18 C17 119.43(18)
C19 C18 Cr1 70.79(11)
C17 C18 Cr1 71.29(11)
C18 C19 C14 121.20(17)
C18 C19 Cr1 72.19(11)
C14 C19 Cr1 74.06(10)
C22 C20 C21 108.98(19)
C22 C20 Si1 115.10(15)
C21 C20 Si1 112.78(14)
C24 C23 C25 109.74(18)
C24 C23 Si1 114.58(14)
C25 C23 Si1 112.40(15)
C28 C26 C27 109.06(16)
C28 C26 Si1 115.36(14)
C27 C26 Si1 112.38(13)
C34 C29 C30 118.39(19)
C34 C29 C5 118.93(19)
C30 C29 C5 122.68(18)
C31 C30 C29 120.6(2)
C32 C31 C30 120.1(2)
C33 C32 C31 119.9(2)
C32 C33 C34 119.9(2)
C29 C34 C33 121.2(2)
O4 C35 Cr1 176.9(2)
O5 C36 Cr1 177.48(19)
O6 C37 Cr1 176.37(19)

loop_
_geom_bond_atom_site_label_1
_geom_bond_atom_site_label_2
_geom_bond_distance
Cr1 C35 1.830(2)
Cr1 C36 1.842(2)
Cr1 C37 1.856(2)
Cr1 C19 2.2070(18)
Cr1 C15 2.2114(19)
Cr1 C17 2.220(2)
Cr1 C16 2.221(2)
Cr1 C18 2.2252(19)
Cr1 C14 2.2735(17)
Si1 C23 1.894(2)
Si1 C26 1.894(2)
Si1 C20 1.902(2)
Si1 C3 1.9123(18)
O1 C1 1.418(2)
O1 C6 1.429(2)
O2 C10 1.371(2)
O2 C13 1.425(2)
O3 C4 1.214(2)
O4 C35 1.155(3)
O5 C36 1.154(3)
O6 C37 1.151(3)
C1 C7 1.528(2)
C1 C2 1.541(2)
C1 C5 1.565(2)
C2 C3 1.352(2)
C2 C14 1.491(2)
C3 C4 1.497(2)
C4 C5 1.521(2)
C5 C29 1.506(3)
C7 C8 1.396(3)
C7 C12 1.396(3)
C8 C9 1.381(3)
C9 C10 1.395(3)
C10 C11 1.389(3)
C11 C12 1.392(3)
C14 C15 1.416(3)
C14 C19 1.422(3)
C15 C16 1.412(3)
C16 C17 1.402(3)
C17 C18 1.411(3)
C18 C19 1.407(3)
C20 C22 1.535(3)
C20 C21 1.535(3)
C23 C24 1.536(3)
C23 C25 1.539(3)
C26 C28 1.537(3)
C26 C27 1.538(3)
C29 C34 1.392(3)
C29 C30 1.393(3)
C30 C31 1.393(3)
C31 C32 1.391(4)
C32 C33 1.377(4)
C33 C34 1.394(3)

loop_
_geom_hbond_atom_site_label_D
_geom_hbond_atom_site_label_H
_geom_hbond_atom_site_label_A
_geom_hbond_distance_DH
_geom_hbond_distance_HA
_geom_hbond_distance_DA
_geom_hbond_angle_DHA
_geom_hbond_site_symmetry_A
C16 H16 O5 0.98(2) 2.45(2) 3.131(3) 126.7(17) 5_666
C18 H18 O3 0.97(3) 2.45(3) 3.385(2) 164(2) 3_456

loop_
_geom_torsion_atom_site_label_1
_geom_torsion_atom_site_label_2
_geom_torsion_atom_site_label_3
_geom_torsion_atom_site_label_4
_geom_torsion
C6 O1 C1 C7 173.02(14)
C6 O1 C1 C2 -66.35(19)
C6 O1 C1 C5 49.4(2)
O1 C1 C2 C3 140.81(16)
C7 C1 C2 C3 -100.31(17)
C5 C1 C2 C3 17.93(19)
O1 C1 C2 C14 -46.0(2)
C7 C1 C2 C14 72.9(2)
C5 C1 C2 C14 -168.84(15)
C14 C2 C3 C4 -173.33(16)
C1 C2 C3 C4 -0.4(2)
C14 C2 C3 Si1 9.3(3)
C1 C2 C3 Si1 -177.74(14)
C23 Si1 C3 C2 129.61(19)
C26 Si1 C3 C2 8.5(2)
C20 Si1 C3 C2 -112.1(2)
C23 Si1 C3 C4 -47.54(15)
C26 Si1 C3 C4 -168.63(13)
C20 Si1 C3 C4 70.72(15)
C2 C3 C4 O3 160.52(18)
Si1 C3 C4 O3 -21.6(2)
C2 C3 C4 C5 -18.43(19)
Si1 C3 C4 C5 159.49(12)
O3 C4 C5 C29 -19.4(3)
C3 C4 C5 C29 159.56(15)
O3 C4 C5 C1 -150.53(18)
C3 C4 C5 C1 28.42(17)
O1 C1 C5 C29 79.7(2)
C7 C1 C5 C29 -41.2(2)
C2 C1 C5 C29 -158.19(16)
O1 C1 C5 C4 -148.78(15)
C7 C1 C5 C4 90.28(16)
C2 C1 C5 C4 -26.66(17)
O1 C1 C7 C8 162.44(16)
C2 C1 C7 C8 39.7(2)
C5 C1 C7 C8 -72.4(2)
O1 C1 C7 C12 -21.4(2)
C2 C1 C7 C12 -144.11(17)
C5 C1 C7 C12 103.81(19)
C12 C7 C8 C9 -0.6(3)
C1 C7 C8 C9 175.66(16)
C7 C8 C9 C10 -0.7(3)
C13 O2 C10 C11 2.7(3)
C13 O2 C10 C9 -176.53(17)
C8 C9 C10 O2 -178.84(16)
C8 C9 C10 C11 1.8(3)
O2 C10 C11 C12 179.09(18)
C9 C10 C11 C12 -1.7(3)
C10 C11 C12 C7 0.3(3)
C8 C7 C12 C11 0.8(3)
C1 C7 C12 C11 -175.49(17)
C3 C2 C14 C15 67.3(2)
C1 C2 C14 C15 -105.1(2)
C3 C2 C14 C19 -108.5(2)
C1 C2 C14 C19 79.1(2)
C3 C2 C14 Cr1 157.40(15)
C1 C2 C14 Cr1 -15.0(3)
C35 Cr1 C14 C15 -91.6(5)
C36 Cr1 C14 C15 60.89(13)
C37 Cr1 C14 C15 151.53(12)
C19 Cr1 C14 C15 -132.73(16)
C17 Cr1 C14 C15 -66.15(11)
C16 Cr1 C14 C15 -29.45(11)
C18 Cr1 C14 C15 -103.07(12)
C35 Cr1 C14 C19 41.1(5)
C36 Cr1 C14 C19 -166.38(12)
C37 Cr1 C14 C19 -75.74(12)
C15 Cr1 C14 C19 132.73(16)
C17 Cr1 C14 C19 66.58(11)
C16 Cr1 C14 C19 103.28(12)
C18 Cr1 C14 C19 29.66(11)
C35 Cr1 C14 C2 157.6(4)
C36 Cr1 C14 C2 -49.9(2)
C37 Cr1 C14 C2 40.7(2)
C19 Cr1 C14 C2 116.5(2)
C15 Cr1 C14 C2 -110.8(2)
C17 Cr1 C14 C2 -176.9(2)
C16 Cr1 C14 C2 -140.2(2)
C18 Cr1 C14 C2 146.1(2)
C19 C14 C15 C16 5.5(3)
C2 C14 C15 C16 -170.52(17)
Cr1 C14 C15 C16 56.23(16)
C19 C14 C15 Cr1 -50.75(15)
C2 C14 C15 Cr1 133.24(15)
C35 Cr1 C15 C16 23.8(2)
C36 Cr1 C15 C16 104.47(13)
C37 Cr1 C15 C16 -170.63(13)
C19 Cr1 C15 C16 -102.93(12)
C17 Cr1 C15 C16 -29.34(11)
C18 Cr1 C15 C16 -66.10(12)
C14 Cr1 C15 C16 -131.68(17)
C35 Cr1 C15 C14 155.52(16)
C36 Cr1 C15 C14 -123.84(12)
C37 Cr1 C15 C14 -38.95(16)
C19 Cr1 C15 C14 28.75(10)
C17 Cr1 C15 C14 102.34(12)
C16 Cr1 C15 C14 131.68(17)
C18 Cr1 C15 C14 65.58(11)
C14 C15 C16 C17 -2.5(3)
Cr1 C15 C16 C17 54.74(16)
C14 C15 C16 Cr1 -57.26(16)
C35 Cr1 C16 C17 63.92(15)
C36 Cr1 C16 C17 151.17(12)
C37 Cr1 C16 C17 -97.8(4)
C19 Cr1 C16 C17 -65.61(12)
C15 Cr1 C16 C17 -131.39(17)
C18 Cr1 C16 C17 -28.93(11)
C14 Cr1 C16 C17 -102.22(12)
C35 Cr1 C16 C15 -164.69(14)
C36 Cr1 C16 C15 -77.44(12)
C37 Cr1 C16 C15 33.6(4)
C19 Cr1 C16 C15 65.78(11)
C17 Cr1 C16 C15 131.39(17)
C18 Cr1 C16 C15 102.46(12)
C14 Cr1 C16 C15 29.17(11)
C15 C16 C17 C18 0.0(3)
Cr1 C16 C17 C18 54.50(16)
C15 C16 C17 Cr1 -54.50(16)
C35 Cr1 C17 C16 -120.15(15)
C36 Cr1 C17 C16 -37.71(15)
C37 Cr1 C17 C16 158.80(14)
C19 Cr1 C17 C16 103.23(12)
C15 Cr1 C17 C16 29.62(11)
C18 Cr1 C17 C16 132.45(16)
C14 Cr1 C17 C16 66.29(11)
C35 Cr1 C17 C18 107.40(15)
C36 Cr1 C17 C18 -170.17(12)
C37 Cr1 C17 C18 26.35(18)
C19 Cr1 C17 C18 -29.23(11)
C15 Cr1 C17 C18 -102.84(12)
C16 Cr1 C17 C18 -132.45(16)
C14 Cr1 C17 C18 -66.17(11)
C16 C17 C18 C19 -0.6(3)
Cr1 C17 C18 C19 53.85(15)
C16 C17 C18 Cr1 -54.48(17)
C35 Cr1 C18 C19 153.38(14)
C36 Cr1 C18 C19 -102.7(3)
C37 Cr1 C18 C19 64.46(13)
C15 Cr1 C18 C19 -66.12(11)
C17 Cr1 C18 C19 -131.86(17)
C16 Cr1 C18 C19 -103.09(12)
C14 Cr1 C18 C19 -29.63(11)
C35 Cr1 C18 C17 -74.76(15)
C36 Cr1 C18 C17 29.1(3)
C37 Cr1 C18 C17 -163.68(12)
C19 Cr1 C18 C17 131.86(17)
C15 Cr1 C18 C17 65.74(11)
C16 Cr1 C18 C17 28.77(11)
C14 Cr1 C18 C17 102.23(12)
C17 C18 C19 C14 3.8(3)
Cr1 C18 C19 C14 57.87(15)
C17 C18 C19 Cr1 -54.09(16)
C15 C14 C19 C18 -6.1(3)
C2 C14 C19 C18 169.71(17)
Cr1 C14 C19 C18 -56.99(16)
C15 C14 C19 Cr1 50.87(15)
C2 C14 C19 Cr1 -133.30(16)
C35 Cr1 C19 C18 -35.80(18)
C36 Cr1 C19 C18 153.23(14)
C37 Cr1 C19 C18 -121.06(12)
C15 Cr1 C19 C18 102.51(12)
C17 Cr1 C19 C18 29.22(11)
C16 Cr1 C19 C18 65.66(12)
C14 Cr1 C19 C18 131.12(16)
C35 Cr1 C19 C14 -166.92(15)
C36 Cr1 C19 C14 22.12(19)
C37 Cr1 C19 C14 107.82(12)
C15 Cr1 C19 C14 -28.61(10)
C17 Cr1 C19 C14 -101.90(12)
C16 Cr1 C19 C14 -65.46(11)
C18 Cr1 C19 C14 -131.12(16)
C23 Si1 C20 C22 22.56(18)
C26 Si1 C20 C22 147.97(15)
C3 Si1 C20 C22 -92.36(16)
C23 Si1 C20 C21 148.45(17)
C26 Si1 C20 C21 -86.14(18)
C3 Si1 C20 C21 33.53(19)
C26 Si1 C23 C24 77.06(17)
C20 Si1 C23 C24 -159.48(15)
C3 Si1 C23 C24 -40.64(17)
C26 Si1 C23 C25 -49.13(18)
C20 Si1 C23 C25 74.34(17)
C3 Si1 C23 C25 -166.83(15)
C23 Si1 C26 C28 80.34(17)
C20 Si1 C26 C28 -43.08(17)
C3 Si1 C26 C28 -164.21(14)
C23 Si1 C26 C27 -45.52(16)
C20 Si1 C26 C27 -168.94(13)
C3 Si1 C26 C27 69.93(15)
C4 C5 C29 C34 141.99(18)
C1 C5 C29 C34 -94.8(2)
C4 C5 C29 C30 -37.1(3)
C1 C5 C29 C30 86.1(2)
C34 C29 C30 C31 0.1(3)
C5 C29 C30 C31 179.16(19)
C29 C30 C31 C32 0.1(3)
C30 C31 C32 C33 0.0(4)
C31 C32 C33 C34 -0.1(4)
C30 C29 C34 C33 -0.3(3)
C5 C29 C34 C33 -179.37(19)
C32 C33 C34 C29 0.3(3)
C36 Cr1 C35 O4 26(6)
C37 Cr1 C35 O4 -62(6)
C19 Cr1 C35 O4 -149(6)
C15 Cr1 C35 O4 108(6)
C17 Cr1 C35 O4 155(6)
C16 Cr1 C35 O4 122(6)
C18 Cr1 C35 O4 -170(6)
C14 Cr1 C35 O4 180(100)
C35 Cr1 C36 O5 -9(4)
C37 Cr1 C36 O5 78(4)
C19 Cr1 C36 O5 164(4)
C15 Cr1 C36 O5 -150(4)
C17 Cr1 C36 O5 -92(4)
C16 Cr1 C36 O5 -114(4)
C18 Cr1 C36 O5 -114(4)
C14 Cr1 C36 O5 178(100)
C35 Cr1 C37 O6 15(3)
C36 Cr1 C37 O6 -71(3)
C19 Cr1 C37 O6 146(3)
C15 Cr1 C37 O6 -156(3)
C17 Cr1 C37 O6 96(3)
C16 Cr1 C37 O6 177(100)
C18 Cr1 C37 O6 113(3)
C14 Cr1 C37 O6 -179(100)
